data_7135754
loop_
_publ_author_name
'Junaid, Mohammad'
'Yamini, Pokhriyal'
'Yadagiri, Dongari'

_publ_section_title
;
 Umpolung reactivity of <i>N</i>-sulfonylhydrazones and imino esters to
 access functionalized oxazoles.
;
_journal_issue 40
_journal_name_full 'Chemical communications (Cambridge, England)'
_journal_page_first 10230
_journal_page_last 10234
_journal_paper_doi 10.1039/d6cc01376g
_journal_volume 62
_journal_year 2026
_chemical_absolute_configuration unk
_chemical_formula_moiety 'C24 H18 N O3'
_chemical_formula_sum 'C24 H18 N O3'
_chemical_formula_weight 368.42
_chemical_name_systematic Bruker
_space_group_crystal_system orthorhombic
_space_group_IT_number 19
_space_group_name_Hall 'P 2ac 2ab'
_space_group_name_H-M_alt 'P 21 21 21'
_symmetry_Int_Tables_number 19
_atom_sites_solution_primary dual
_audit_creation_date 2026-02-23
_audit_creation_method
;
Olex2 1.2-ac3
(compiled 2017.08.10 svn.r3458 for OlexSys, GUI svn.r5381)
;
_audit_update_record
;
2026-02-23 deposited with the CCDC.	2026-04-22 downloaded from the CCDC.
;
_cell_angle_alpha 90
_cell_angle_beta 90
_cell_angle_gamma 90
_cell_formula_units_Z 4
_cell_length_a 4.9899(9)
_cell_length_b 11.217(2)
_cell_length_c 31.913(6)
_cell_measurement_reflns_used 6806
_cell_measurement_theta_max 22.735
_cell_measurement_theta_min 2.217
_cell_volume 1786.2(6)
_computing_cell_refinement 'SAINT V8.42 (?, 2016)'
_computing_data_reduction 'SAINT V8.42 (?, 2016)'
_computing_molecular_graphics 'Olex2 (Dolomanov et al., 2009)'
_computing_publication_material 'Olex2 (Dolomanov et al., 2009)'
_computing_structure_refinement 'olex2.refine (Bourhis et al., 2015)'
_computing_structure_solution 'ShelXT (Sheldrick, 2015)'
_diffrn_ambient_temperature 298
_diffrn_measured_fraction_theta_full 0.9917
_diffrn_measured_fraction_theta_max 0.9917
_diffrn_measurement_device_type 'Bruker APEX-II CCD'
_diffrn_measurement_method '\f and \w scans'
_diffrn_radiation_type 'Mo K\a'
_diffrn_radiation_wavelength 0.71073
_diffrn_reflns_av_R_equivalents 0.1051
_diffrn_reflns_av_unetI/netI 0.0669
_diffrn_reflns_limit_h_max 6
_diffrn_reflns_limit_h_min -6
_diffrn_reflns_limit_k_max 15
_diffrn_reflns_limit_k_min -15
_diffrn_reflns_limit_l_max 43
_diffrn_reflns_limit_l_min -43
_diffrn_reflns_number 48644
_diffrn_reflns_theta_full 28.8105
_diffrn_reflns_theta_max 28.81
_diffrn_reflns_theta_min 1.92
_diffrn_standards_number 0
_exptl_absorpt_coefficient_mu 0.091
_exptl_absorpt_correction_T_max 0.7458
_exptl_absorpt_correction_T_min 0.6156
_exptl_crystal_colour 'clear light colourless'
_exptl_crystal_density_diffrn 1.3698
_exptl_crystal_description block
_exptl_crystal_F_000 772.3889
_exptl_crystal_recrystallization_method 'Re-crystallisation from solvent: EtOAc/Hexane'
_exptl_crystal_size_max 0.1199
_exptl_crystal_size_mid 0.1196
_exptl_crystal_size_min 0.0814
_refine_diff_density_max 0.9177
_refine_diff_density_min -0.8377
_refine_diff_density_rms 0.0903
_refine_ls_abs_structure_details 'Flack, H. D. (1983). Acta Cryst. A39, 876-881.'
_refine_ls_abs_structure_Flack -0.7(11)
_refine_ls_d_res_high 0.7374
_refine_ls_d_res_low 10.5828
_refine_ls_goodness_of_fit_ref 1.0334
_refine_ls_hydrogen_treatment constr
_refine_ls_matrix_type full
_refine_ls_number_constraints 34
_refine_ls_number_parameters 254
_refine_ls_number_reflns 4632
_refine_ls_number_restraints 0
_refine_ls_restrained_S_all 1.0334
_refine_ls_R_factor_all 0.1038
_refine_ls_R_factor_gt 0.0730
_refine_ls_shift/su_max 0.0004
_refine_ls_shift/su_mean 0.0000
_refine_ls_structure_factor_coef Fsqd
_refine_ls_weighting_details 'w=1/[\s^2^(Fo^2^)+(0.0578P)^2^+2.0427P] where P=(Fo^2^+2Fc^2^)/3'
_refine_ls_weighting_scheme calc
_refine_ls_wR_factor_gt 0.1547
_refine_ls_wR_factor_ref 0.1730
_reflns_Friedel_coverage 0.992
_reflns_limit_h_max 6
_reflns_limit_h_min -6
_reflns_limit_k_max 15
_reflns_limit_k_min -15
_reflns_limit_l_max 43
_reflns_limit_l_min -42
_reflns_number_gt 3408
_reflns_number_total 4632
_reflns_threshold_expression I>=2u(I)
_cod_data_source_file d6cc01376g2.cif
_cod_data_source_block YD_MJ_OX_2593_0m
_cod_depositor_comments 'Adding full bibliography for 7135754.cif.'
_cod_original_cell_volume 1786.3(6)
_cod_original_sg_symbol_Hall ' P 2ac 2ab'
_cod_database_code 7135754
_olex2_refinement_description
;
1. Fixed Uiso
 At 1.2 times of:
  All C(H) groups
 At 1.5 times of:
  All C(H,H,H) groups
2.a Aromatic/amide H refined with riding coordinates:
 C004(H004), C009(H009), C00A(H00A), C00C(H00C), C00E(H00E), C00F(H00F),
 C00G(H00G), C00I(H00I), C00J(H00J), C00K(H00K), C00M(H00M), C00N(H00N),
 C00O(H00O), C00Q(H00Q), C00S(H00S)
2.b Idealised Me refined as rotating group:
 C00R(H00b,H00d,H00h)
;
_olex2_submission_special_instructions 'No special instructions were received'

loop_
_space_group_symop_id
_space_group_symop_operation_xyz
1 x,y,z
2 x+1/2,-y+1/2,-z
3 -x,y+1/2,-z+1/2
4 -x+1/2,-y,z+1/2

loop_
_atom_site_label
_atom_site_type_symbol
_atom_site_fract_x
_atom_site_fract_y
_atom_site_fract_z
_atom_site_U_iso_or_equiv
_atom_site_adp_type
_atom_site_occupancy
_atom_site_refinement_flags_posn
O001 O 0.5816(4) 0.43764(17) 0.37573(6) 0.0250(5) Uani 1.000000 .
O002 O 0.9593(5) 0.6579(2) 0.47205(7) 0.0398(6) Uani 1.000000 .
N003 N 0.4902(5) 0.6291(2) 0.38734(8) 0.0271(6) Uani 1.000000 .
C004 C -0.1276(6) 0.6124(3) 0.29310(9) 0.0256(6) Uani 1.000000 .
H004 H -0.2399(6) 0.6772(3) 0.28828(9) 0.0307(8) Uiso 1.000000 R
C005 C 0.4277(6) 0.5349(3) 0.36588(9) 0.0244(6) Uani 1.000000 .
C006 C 0.2288(6) 0.5234(3) 0.33329(9) 0.0233(6) Uani 1.000000 .
C007 C 0.9520(6) 0.3870(3) 0.41997(9) 0.0250(6) Uani 1.000000 .
C008 C -0.3441(6) 0.5065(3) 0.23218(9) 0.0249(6) Uani 1.000000 .
C009 C 0.0584(6) 0.6189(3) 0.32499(9) 0.0255(6) Uani 1.000000 .
H009 H 0.0703(6) 0.6877(3) 0.34112(9) 0.0307(8) Uiso 1.000000 R
C00A C 0.2037(6) 0.4206(3) 0.30901(10) 0.0262(6) Uani 1.000000 .
H00A H 0.3145(6) 0.3556(3) 0.31420(10) 0.0315(8) Uiso 1.000000 R
C00B C -0.1520(6) 0.5107(3) 0.26774(9) 0.0250(6) Uani 1.000000 .
C00C C -0.5315(7) 0.5970(3) 0.22520(10) 0.0320(7) Uani 1.000000 .
H00C H -0.5372(7) 0.6615(3) 0.24348(10) 0.0384(8) Uiso 1.000000 R
C00D C 0.7550(6) 0.4745(3) 0.40676(9) 0.0258(6) Uani 1.000000 .
C00E C -0.3459(7) 0.4115(3) 0.20364(10) 0.0318(7) Uani 1.000000 .
H00E H -0.2238(7) 0.3496(3) 0.20708(10) 0.0381(8) Uiso 1.000000 R
C00F C -0.7056(7) 0.4983(3) 0.16457(10) 0.0336(8) Uani 1.000000 .
H00F H -0.8252(7) 0.4954(3) 0.14225(10) 0.0403(9) Uiso 1.000000 R
C00G C 0.0159(6) 0.4145(3) 0.27737(9) 0.0266(6) Uani 1.000000 .
H00G H 0.0003(6) 0.3445(3) 0.26198(9) 0.0319(8) Uiso 1.000000 R
O00H O 0.8218(9) 0.7886(2) 0.42363(11) 0.0998(17) Uani 1.000000 .
C00I C -0.7084(7) 0.5935(3) 0.19194(10) 0.0356(8) Uani 1.000000 .
H00I H -0.8297(7) 0.6554(3) 0.18798(10) 0.0427(9) Uiso 1.000000 R
C00J C 1.3085(7) 0.3196(3) 0.46537(11) 0.0350(8) Uani 1.000000 .
H00J H 1.4155(7) 0.3312(3) 0.48889(11) 0.0420(9) Uiso 1.000000 R
C00K C 1.1146(6) 0.4026(3) 0.45516(10) 0.0308(7) Uani 1.000000 .
H00K H 1.0920(6) 0.4696(3) 0.47193(10) 0.0370(8) Uiso 1.000000 R
C00L C 0.6988(6) 0.5928(3) 0.41357(9) 0.0260(6) Uani 1.000000 .
C00M C 1.3444(7) 0.2192(3) 0.44073(11) 0.0362(8) Uani 1.000000 .
H00M H 1.4769(7) 0.1641(3) 0.44744(11) 0.0434(9) Uiso 1.000000 R
C00N C -0.5234(7) 0.4073(3) 0.17067(10) 0.0347(7) Uani 1.000000 .
H00N H -0.5206(7) 0.3428(3) 0.15238(10) 0.0416(9) Uiso 1.000000 R
C00O C 0.9858(7) 0.2838(3) 0.39604(10) 0.0303(7) Uani 1.000000 .
H00O H 0.8756(7) 0.2701(3) 0.37304(10) 0.0364(8) Uiso 1.000000 R
C00P C 0.8387(8) 0.6798(3) 0.44017(11) 0.0388(8) Uani 1.000000 .
C00Q C 1.1841(7) 0.2012(3) 0.40646(11) 0.0363(8) Uani 1.000000 .
H00Q H 1.2075(7) 0.1335(3) 0.39004(11) 0.0436(9) Uiso 1.000000 R
C00R C 1.1632(13) 0.8863(4) 0.43789(14) 0.0773(17) Uani 1.000000 .
H00b H 1.232(3) 0.8083(13) 0.4441(10) 0.116(3) Uiso 1.000000 GR
H00d H 1.1492(17) 0.896(3) 0.40809(18) 0.116(3) Uiso 1.000000 GR
H00h H 1.282(2) 0.946(2) 0.4490(9) 0.116(3) Uiso 1.000000 GR
C00S C 0.9217(10) 0.8986(7) 0.4552(2) 0.102(2) Uani 1.000000 .
H00S H 0.8441(10) 0.9467(7) 0.4756(2) 0.122(3) Uiso 1.000000 R

loop_
_atom_site_aniso_label
_atom_site_aniso_U_11
_atom_site_aniso_U_22
_atom_site_aniso_U_33
_atom_site_aniso_U_12
_atom_site_aniso_U_13
_atom_site_aniso_U_23
O001 0.0243(11) 0.0213(10) 0.0293(11) 0.0005(8) 0.0000(9) 0.0029(8)
O002 0.0557(16) 0.0318(12) 0.0320(12) -0.0002(12) -0.0111(12) -0.0000(10)
N003 0.0299(14) 0.0252(12) 0.0261(13) 0.0012(11) -0.0013(11) -0.0010(10)
C004 0.0241(14) 0.0236(14) 0.0291(15) -0.0002(12) 0.0017(12) 0.0024(12)
C005 0.0263(15) 0.0220(13) 0.0250(14) 0.0013(12) 0.0055(12) 0.0008(12)
C006 0.0220(15) 0.0234(14) 0.0246(14) -0.0029(12) 0.0038(12) 0.0019(11)
C007 0.0182(13) 0.0274(15) 0.0294(15) -0.0015(12) 0.0039(12) 0.0064(12)
C008 0.0238(15) 0.0260(14) 0.0250(14) -0.0056(13) 0.0022(12) 0.0015(12)
C009 0.0248(15) 0.0226(14) 0.0293(15) -0.0022(12) 0.0039(12) -0.0005(12)
C00A 0.0252(15) 0.0210(14) 0.0325(16) 0.0020(12) 0.0009(13) 0.0018(12)
C00B 0.0221(14) 0.0243(14) 0.0287(15) -0.0009(12) 0.0029(13) 0.0051(12)
C00C 0.0313(16) 0.0356(17) 0.0290(15) 0.0037(15) 0.0003(14) 0.0007(14)
C00D 0.0232(14) 0.0292(15) 0.0249(15) -0.0037(12) 0.0011(12) 0.0043(12)
C00E 0.0313(16) 0.0266(15) 0.0374(17) 0.0033(14) -0.0004(15) -0.0006(13)
C00F 0.0302(17) 0.0421(19) 0.0284(16) -0.0047(15) -0.0039(14) 0.0056(14)
C00G 0.0296(16) 0.0217(14) 0.0285(15) 0.0015(13) 0.0039(13) -0.0033(12)
O00H 0.191(4) 0.0232(13) 0.085(2) -0.026(2) -0.098(3) 0.0125(14)
C00I 0.0368(18) 0.0388(18) 0.0311(17) 0.0061(16) -0.0006(15) 0.0037(15)
C00J 0.0277(17) 0.0397(18) 0.0375(18) 0.0024(15) 0.0004(15) 0.0099(15)
C00K 0.0277(16) 0.0319(17) 0.0328(16) 0.0014(13) 0.0016(13) 0.0057(14)
C00L 0.0295(15) 0.0239(14) 0.0244(14) 0.0013(13) -0.0015(13) 0.0006(12)
C00M 0.0249(16) 0.0343(17) 0.049(2) 0.0027(14) 0.0019(16) 0.0147(16)
C00N 0.0382(18) 0.0317(16) 0.0341(17) -0.0038(15) -0.0028(15) -0.0036(14)
C00O 0.0294(16) 0.0240(14) 0.0377(17) -0.0019(13) -0.0016(15) 0.0022(13)
C00P 0.055(2) 0.0292(17) 0.0318(17) 0.0012(17) -0.0149(18) 0.0006(14)
C00Q 0.0355(18) 0.0253(16) 0.048(2) 0.0010(14) 0.0042(17) 0.0053(14)
C00R 0.134(5) 0.051(3) 0.047(2) 0.043(3) 0.016(3) 0.008(2)
C00S 0.057(3) 0.151(6) 0.097(4) 0.051(4) 0.036(3) 0.065(4)

loop_
_atom_type_symbol
_atom_type_scat_dispersion_real
_atom_type_scat_dispersion_imag
_atom_type_scat_Cromer_Mann_a1
_atom_type_scat_Cromer_Mann_a2
_atom_type_scat_Cromer_Mann_a3
_atom_type_scat_Cromer_Mann_a4
_atom_type_scat_Cromer_Mann_b1
_atom_type_scat_Cromer_Mann_b2
_atom_type_scat_Cromer_Mann_b3
_atom_type_scat_Cromer_Mann_b4
_atom_type_scat_Cromer_Mann_c
_atom_type_scat_source
_atom_type_scat_dispersion_source
H 0.00000 0.00000 0.49300 0.32291 0.14019 0.04081 10.51090 26.12570 3.14236 57.79970 0.0030380000826 'International Tables Volume C Table 6.1.1.4 (pp. 500-502)' 'Henke, Gullikson and Davis, At. Data and Nucl. Data Tables, 1993, 54, 2'
C 0.00347 0.00161 2.31000 1.02000 1.58860 0.86500 20.84390 10.20750 0.56870 51.65120 0.215599998832 'International Tables Volume C Table 6.1.1.4 (pp. 500-502)' 'Henke, Gullikson and Davis, At. Data and Nucl. Data Tables, 1993, 54, 2'
O 0.01158 0.00611 3.04850 2.28680 1.54630 0.86700 13.27710 5.70110 0.32390 32.90890 0.250800013542 'International Tables Volume C Table 6.1.1.4 (pp. 500-502)' 'Henke, Gullikson and Davis, At. Data and Nucl. Data Tables, 1993, 54, 2'
N 0.00653 0.00323 12.21260 3.13220 2.01250 1.16630 0.00570 9.89330 28.99750 0.58260 -11.5290002823 'International Tables Volume C Table 6.1.1.4 (pp. 500-502)' 'Henke, Gullikson and Davis, At. Data and Nucl. Data Tables, 1993, 54, 2'

loop_
_geom_angle_atom_site_label_1
_geom_angle_atom_site_label_2
_geom_angle_atom_site_label_3
_geom_angle
_geom_angle_site_symmetry_1
_geom_angle_site_symmetry_3
_geom_angle_publ_flag
C00D O001 C005 106.1(2) . . ?
C00L N003 C005 105.0(2) . . ?
C00B C004 C009 121.7(3) . . ?
N003 C005 O001 113.1(3) . . ?
C006 C005 O001 118.7(2) . . ?
C006 C005 N003 128.2(3) . . ?
C009 C006 C005 119.2(3) . . ?
C00A C006 C005 122.4(3) . . ?
C00A C006 C009 118.4(3) . . ?
C00K C007 C00D 122.8(3) . . ?
C00O C007 C00D 118.9(3) . . ?
C00O C007 C00K 118.3(3) . . ?
C00C C008 C00B 122.0(3) . . ?
C00E C008 C00B 121.6(3) . . ?
C00E C008 C00C 116.4(3) . . ?
C006 C009 C004 120.7(3) . . ?
C00G C00A C006 120.6(3) . . ?
C008 C00B C004 121.5(3) . . ?
C00G C00B C004 116.6(3) . . ?
C00G C00B C008 121.9(3) . . ?
C00I C00C C008 121.9(3) . . ?
C007 C00D O001 115.5(3) . . ?
C00L C00D O001 106.0(3) . . ?
C00L C00D C007 138.2(3) . . ?
C00N C00E C008 121.8(3) . . ?
C00N C00F C00I 119.3(3) . . ?
C00B C00G C00A 121.9(3) . . ?
C00S O00H C00P 114.8(3) . . ?
C00F C00I C00C 120.2(3) . . ?
C00M C00J C00K 120.3(3) . . ?
C00J C00K C007 120.8(3) . . ?
C00D C00L N003 109.8(3) . . ?
C00P C00L N003 120.4(3) . . ?
C00P C00L C00D 129.5(3) . . ?
C00Q C00M C00J 119.8(3) . . ?
C00F C00N C00E 120.4(3) . . ?
C00Q C00O C007 120.4(3) . . ?
O00H C00P O002 123.5(3) . . ?
C00L C00P O002 126.1(3) . . ?
C00L C00P O00H 110.4(3) . . ?
C00O C00Q C00M 120.4(3) . . ?
C00R C00S O00H 86.7(5) . . ?

loop_
_geom_bond_atom_site_label_1
_geom_bond_atom_site_label_2
_geom_bond_distance
_geom_bond_site_symmetry_2
_geom_bond_publ_flag
O001 C005 1.370(3) . ?
O001 C00D 1.379(4) . ?
O002 C00P 1.207(4) . ?
N003 C005 1.297(4) . ?
N003 C00L 1.396(4) . ?
C004 C009 1.379(4) . ?
C004 C00B 1.404(4) . ?
C005 C006 1.444(4) . ?
C006 C009 1.392(4) . ?
C006 C00A 1.395(4) . ?
C007 C00D 1.452(4) . ?
C007 C00K 1.396(4) . ?
C007 C00O 1.397(4) . ?
C008 C00B 1.486(4) . ?
C008 C00C 1.398(4) . ?
C008 C00E 1.402(4) . ?
C00A C00G 1.379(4) . ?
C00B C00G 1.400(4) . ?
C00C C00I 1.381(5) . ?
C00D C00L 1.374(4) . ?
C00E C00N 1.376(5) . ?
C00F C00I 1.380(5) . ?
C00F C00N 1.380(5) . ?
O00H C00P 1.333(4) . ?
O00H C00S 1.670(9) . ?
C00J C00K 1.382(4) . ?
C00J C00M 1.385(5) . ?
C00L C00P 1.470(4) . ?
C00M C00Q 1.370(5) . ?
C00O C00Q 1.396(5) . ?
C00R C00S 1.333(7) . ?
